data_7049243
loop_
_publ_author_name
'Henwood, Adam F.'
'Ant\'on-Garc\'ia, Daniel'
'Morin, M\'egane'
'Rota Martir, Diego'
'Cordes, David B.'
'Casey, Colin'
'Slawin, Alexandra M. Z.'
'Lebl, Tomas'
'B\"uhl, Michael'
'Zysman-Colman, Eli'

_publ_section_title
;
 Conjugated, rigidified bibenzimidazole ancillary ligands for enhanced
 photoluminescence quantum yields of orange/red-emitting iridium(iii)
 complexes.
;
_journal_issue 26
_journal_name_full 'Dalton transactions (Cambridge, England : 2003)'
_journal_page_first 9639
_journal_page_last 9653
_journal_paper_doi 10.1039/c9dt00423h
_journal_volume 48
_journal_year 2019
_chemical_formula_moiety 'C66 H64 Ir N4, F6 P'
_chemical_formula_sum 'C66 H64 F6 Ir N4 P'
_chemical_formula_weight 1250.44
_space_group_crystal_system monoclinic
_space_group_IT_number 15
_space_group_name_Hall '-I 2ya'
_space_group_name_H-M_alt 'I 1 2/a 1'
_symmetry_space_group_name_Hall '-I 2ya'
_symmetry_space_group_name_H-M 'I 1 2/a 1'
_atom_sites_solution_hydrogens geom
_atom_sites_solution_primary direct
_atom_sites_solution_secondary difmap
_audit_creation_date 2017-05-04
_audit_creation_method 'by CrystalStructure 4.2'
_audit_update_record
;
2019-01-21 deposited with the CCDC.    2019-03-06 downloaded from the CCDC.
;
_cell_angle_alpha 90.0000
_cell_angle_beta 97.585(7)
_cell_angle_gamma 90.0000
_cell_formula_units_Z 4
_cell_length_a 11.0605(19)
_cell_length_b 21.638(4)
_cell_length_c 23.462(4)
_cell_measurement_reflns_used 7848
_cell_measurement_temperature 93
_cell_measurement_theta_max 25.30
_cell_measurement_theta_min 2.10
_cell_volume 5566.0(17)
_computing_cell_refinement 'CrystalClear-SM Expert 2.1 b45'
_computing_data_collection 'CrystalClear-SM Expert 2.1 b45 (Rigaku, 2015)'
_computing_data_reduction 'CrystalClear-SM Expert 2.1 b45'
_computing_molecular_graphics 'CrystalStructure 4.2'
_computing_publication_material 'CrystalStructure 4.2 (Rigaku, 2015)'
_computing_structure_refinement 'SHELXL Version 2014/7 (Sheldrick, 2008)'
_computing_structure_solution 'DIRDIF99-PATTY (Gould, et al., 1999)'
_diffrn_ambient_temperature 93
_diffrn_detector_area_resol_mean 5.814
_diffrn_measured_fraction_theta_full 0.995
_diffrn_measured_fraction_theta_max 0.992
_diffrn_measurement_device_type 'Rigaku XtaLAB P200'
_diffrn_measurement_method \w
_diffrn_radiation_type 'Mo K\a'
_diffrn_radiation_wavelength 0.71075
_diffrn_reflns_av_R_equivalents 0.0562
_diffrn_reflns_Laue_measured_fraction_full 0.995
_diffrn_reflns_Laue_measured_fraction_max 0.992
_diffrn_reflns_limit_h_max 13
_diffrn_reflns_limit_h_min -13
_diffrn_reflns_limit_k_max 25
_diffrn_reflns_limit_k_min -25
_diffrn_reflns_limit_l_max 28
_diffrn_reflns_limit_l_min -28
_diffrn_reflns_number 36107
_diffrn_reflns_point_group_measured_fraction_full 0.995
_diffrn_reflns_point_group_measured_fraction_max 0.992
_diffrn_reflns_theta_full 25.242
_diffrn_reflns_theta_max 25.287
_diffrn_reflns_theta_min 2.082
_diffrn_standards_number 0
_exptl_absorpt_coefficient_mu 2.500
_exptl_absorpt_correction_T_max 0.928
_exptl_absorpt_correction_T_min 0.669
_exptl_absorpt_correction_type multi-scan
_exptl_absorpt_process_details 'REQAB (Rigaku, 1998)'
_exptl_crystal_colour yellow
_exptl_crystal_density_diffrn 1.492
_exptl_crystal_density_method 'not measured'
_exptl_crystal_description prism
_exptl_crystal_F_000 2536.00
_exptl_crystal_preparation Luminescent
_exptl_crystal_recrystallization_method 'Re-crystallisation from solvent: Acetonitrile/diethyl ether'
_exptl_crystal_size_max 0.160
_exptl_crystal_size_mid 0.050
_exptl_crystal_size_min 0.030
_refine_diff_density_max 1.28
_refine_diff_density_min -0.65
_refine_ls_extinction_method none
_refine_ls_goodness_of_fit_ref 1.097
_refine_ls_hydrogen_treatment constr
_refine_ls_number_parameters 360
_refine_ls_number_reflns 5029
_refine_ls_number_restraints 0
_refine_ls_R_factor_all 0.0247
_refine_ls_R_factor_gt 0.0224
_refine_ls_shift/su_max 0.003
_refine_ls_structure_factor_coef Fsqd
_refine_ls_weighting_details 'w = 1/[\s^2^(Fo^2^)+(0.0417P)^2^] where P=(Fo^2^+2Fc^2^)/3'
_refine_ls_weighting_scheme calc
_refine_ls_wR_factor_gt 0.0573
_refine_ls_wR_factor_ref 0.0659
_reflns_Friedel_coverage 0.000
_reflns_number_gt 4733
_reflns_number_total 5029
_reflns_threshold_expression F^2^>2.0\s(F^2^)
_cod_data_source_file c9dt00423h2.cif
_cod_data_source_block 5
_cod_depositor_comments 'Adding full bibliography for 7049242--7049247.cif.'
_cod_original_cell_volume 5565.8(16)
_cod_database_code 7049243

loop_
_space_group_symop_operation_xyz
'x, y, z'
'-x+1/2, y, -z'
'x+1/2, y+1/2, z+1/2'
'-x+1, y+1/2, -z+1/2'
'-x, -y, -z'
'x-1/2, -y, z'
'-x+1/2, -y+1/2, -z+1/2'
'x, -y+1/2, z+1/2'

loop_
_atom_site_label
_atom_site_type_symbol
_atom_site_fract_x
_atom_site_fract_y
_atom_site_fract_z
_atom_site_U_iso_or_equiv
_atom_site_adp_type
_atom_site_occupancy
_atom_site_site_symmetry_order
_atom_site_calc_flag
_atom_site_refinement_flags_posn
_atom_site_refinement_flags_adp
_atom_site_refinement_flags_occupancy
Ir1 Ir 0.7500 0.73116(2) 0.5000 0.01477(6) Uani 1 2 d S T P
P1 P 0.2500 0.86736(5) 0.5000 0.0246(2) Uani 1 2 d S T P
F1 F 0.2500 0.79418(13) 0.5000 0.0703(11) Uani 1 2 d S T P
F2 F 0.39306(18) 0.86860(10) 0.49366(9) 0.0440(5) Uani 1 1 d . . .
F3 F 0.2500 0.94178(10) 0.5000 0.0242(5) Uani 1 2 d S T P
F4 F 0.21760(19) 0.86837(9) 0.43146(8) 0.0381(5) Uani 1 1 d . . .
N1 N 0.6274(2) 0.72991(9) 0.42657(11) 0.0184(5) Uani 1 1 d . . .
N26 N 0.67699(19) 0.80843(10) 0.54034(9) 0.0148(4) Uani 1 1 d . . .
C2 C 0.6544(2) 0.69026(12) 0.38437(12) 0.0181(5) Uani 1 1 d . . .
C3 C 0.6042(2) 0.70136(13) 0.32766(12) 0.0191(6) Uani 1 1 d . . .
H3 H 0.6266 0.6755 0.2980 0.023 Uiso 1 1 calc R U .
C4 C 0.5217(2) 0.74948(14) 0.31323(12) 0.0189(6) Uani 1 1 d . . .
C5 C 0.4871(2) 0.78438(13) 0.35868(12) 0.0191(6) Uani 1 1 d . . .
H5 H 0.4258 0.8152 0.3513 0.023 Uiso 1 1 calc R U .
C6 C 0.5419(3) 0.77414(12) 0.41393(13) 0.0186(6) Uani 1 1 d . . .
H6 H 0.5189 0.7989 0.4442 0.022 Uiso 1 1 calc R U .
C7 C 0.7488(2) 0.64432(12) 0.40566(12) 0.0185(6) Uani 1 1 d . . .
C8 C 0.8182(2) 0.66079(12) 0.45754(12) 0.0173(6) Uani 1 1 d . . .
C9 C 0.9200(2) 0.62332(13) 0.47916(13) 0.0216(6) Uani 1 1 d . . .
H9 H 0.9706 0.6354 0.5132 0.026 Uiso 1 1 calc R U .
C10 C 0.9457(3) 0.57053(13) 0.45166(13) 0.0231(6) Uani 1 1 d . . .
H10 H 1.0170 0.5478 0.4654 0.028 Uiso 1 1 calc R U .
C11 C 0.8677(3) 0.54876(13) 0.40268(13) 0.0227(6) Uani 1 1 d . . .
C12 C 0.8857(3) 0.48938(14) 0.37918(14) 0.0306(7) Uani 1 1 d . . .
H12 H 0.9553 0.4658 0.3938 0.037 Uiso 1 1 calc R U .
C13 C 0.8039(3) 0.46595(14) 0.33589(15) 0.0348(8) Uani 1 1 d . . .
H13 H 0.8171 0.4263 0.3204 0.042 Uiso 1 1 calc R U .
C14 C 0.7006(3) 0.50039(14) 0.31427(14) 0.0314(7) Uani 1 1 d . . .
H14 H 0.6424 0.4830 0.2853 0.038 Uiso 1 1 calc R U .
C15 C 0.6820(3) 0.55878(13) 0.33435(12) 0.0233(6) Uani 1 1 d . . .
H15 H 0.6124 0.5817 0.3183 0.028 Uiso 1 1 calc R U .
C16 C 0.7661(3) 0.58562(12) 0.37918(12) 0.0198(6) Uani 1 1 d . . .
C17 C 0.4741(3) 0.76603(12) 0.25270(13) 0.0196(6) Uani 1 1 d . . .
C18 C 0.3898(3) 0.72733(12) 0.21922(13) 0.0193(6) Uani 1 1 d . . .
C19 C 0.3419(3) 0.74649(14) 0.16426(13) 0.0210(6) Uani 1 1 d . . .
H19 H 0.2869 0.7200 0.1413 0.025 Uiso 1 1 calc R U .
C20 C 0.3716(3) 0.80292(14) 0.14171(12) 0.0239(6) Uani 1 1 d . . .
C21 C 0.4565(3) 0.83979(14) 0.17507(12) 0.0244(6) Uani 1 1 d . . .
H21 H 0.4795 0.8781 0.1599 0.029 Uiso 1 1 calc R U .
C22 C 0.5092(3) 0.82237(13) 0.23011(12) 0.0222(6) Uani 1 1 d . . .
C23 C 0.3469(3) 0.66763(13) 0.24318(13) 0.0232(6) Uani 1 1 d . . .
H23A H 0.2883 0.6474 0.2141 0.028 Uiso 1 1 calc R U .
H23B H 0.3076 0.6764 0.2774 0.028 Uiso 1 1 calc R U .
H23C H 0.4169 0.6403 0.2536 0.028 Uiso 1 1 calc R U .
C24 C 0.3122(3) 0.82383(16) 0.08330(13) 0.0332(7) Uani 1 1 d . . .
H24A H 0.2270 0.8101 0.0774 0.040 Uiso 1 1 calc R U .
H24B H 0.3558 0.8059 0.0535 0.040 Uiso 1 1 calc R U .
H24C H 0.3153 0.8690 0.0811 0.040 Uiso 1 1 calc R U .
C25 C 0.6028(3) 0.86458(14) 0.26376(13) 0.0294(7) Uani 1 1 d . . .
H25A H 0.5672 0.8836 0.2956 0.035 Uiso 1 1 calc R U .
H25B H 0.6268 0.8970 0.2383 0.035 Uiso 1 1 calc R U .
H25C H 0.6747 0.8404 0.2791 0.035 Uiso 1 1 calc R U .
C27 C 0.7122(2) 0.86565(12) 0.52396(11) 0.0157(5) Uani 1 1 d . . .
C28 C 0.6799(2) 0.91854(12) 0.55165(11) 0.0156(5) Uani 1 1 d . . .
H28 H 0.7049 0.9578 0.5394 0.019 Uiso 1 1 calc R U .
C29 C 0.6109(2) 0.91486(12) 0.59758(11) 0.0155(5) Uani 1 1 d . . .
C30 C 0.5769(2) 0.85556(13) 0.61313(12) 0.0188(6) Uani 1 1 d . . .
H30 H 0.5302 0.8505 0.6440 0.023 Uiso 1 1 calc R U .
C31 C 0.6107(2) 0.80458(13) 0.58404(11) 0.0187(5) Uani 1 1 d . . .
H31 H 0.5860 0.7649 0.5954 0.022 Uiso 1 1 calc R U .
C32 C 0.5750(2) 0.97335(12) 0.62767(11) 0.0164(5) Uani 1 1 d . . .
C33 C 0.4936(2) 1.01323(13) 0.58387(12) 0.0207(6) Uani 1 1 d . . .
H33A H 0.4242 0.9886 0.5662 0.025 Uiso 1 1 calc R U .
H33B H 0.5411 1.0275 0.5540 0.025 Uiso 1 1 calc R U .
H33C H 0.4636 1.0490 0.6035 0.025 Uiso 1 1 calc R U .
C34 C 0.5056(2) 0.95741(13) 0.67800(12) 0.0211(6) Uani 1 1 d . . .
H34A H 0.5575 0.9321 0.7060 0.025 Uiso 1 1 calc R U .
H34B H 0.4315 0.9343 0.6638 0.025 Uiso 1 1 calc R U .
H34C H 0.4833 0.9956 0.6965 0.025 Uiso 1 1 calc R U .
C35 C 0.6906(2) 1.00993(13) 0.65083(12) 0.0213(6) Uani 1 1 d . . .
H35A H 0.7342 1.0218 0.6187 0.026 Uiso 1 1 calc R U .
H35B H 0.7437 0.9841 0.6779 0.026 Uiso 1 1 calc R U .
H35C H 0.6676 1.0472 0.6706 0.026 Uiso 1 1 calc R U .

loop_
_atom_site_aniso_label
_atom_site_aniso_U_11
_atom_site_aniso_U_22
_atom_site_aniso_U_33
_atom_site_aniso_U_23
_atom_site_aniso_U_13
_atom_site_aniso_U_12
Ir1 0.01620(9) 0.01256(9) 0.01485(10) 0.000 -0.00051(6) 0.000
P1 0.0328(6) 0.0164(5) 0.0237(6) 0.000 0.0004(4) 0.000
F1 0.127(3) 0.0159(15) 0.067(2) 0.000 0.008(2) 0.000
F2 0.0326(10) 0.0585(13) 0.0407(12) -0.0020(10) 0.0042(9) 0.0212(9)
F3 0.0286(12) 0.0191(11) 0.0239(13) 0.000 -0.0005(10) 0.000
F4 0.0502(12) 0.0387(11) 0.0240(10) -0.0104(8) -0.0002(8) -0.0063(9)
N1 0.0188(12) 0.0184(12) 0.0178(13) -0.0005(9) 0.0021(10) -0.0019(8)
N26 0.0169(10) 0.0150(11) 0.0116(11) 0.0021(9) -0.0015(8) -0.0007(9)
C2 0.0171(12) 0.0156(13) 0.0220(14) -0.0015(11) 0.0043(10) -0.0026(10)
C3 0.0199(13) 0.0182(14) 0.0187(14) -0.0030(11) 0.0013(10) -0.0029(11)
C4 0.0181(13) 0.0191(13) 0.0186(15) -0.0014(12) -0.0008(11) -0.0045(11)
C5 0.0172(13) 0.0170(12) 0.0224(15) -0.0003(12) -0.0005(11) 0.0014(10)
C6 0.0163(13) 0.0207(14) 0.0185(15) -0.0011(11) 0.0015(11) 0.0011(10)
C7 0.0179(13) 0.0172(13) 0.0205(15) 0.0009(11) 0.0026(11) -0.0003(10)
C8 0.0198(13) 0.0128(13) 0.0196(15) 0.0016(11) 0.0042(11) -0.0005(10)
C9 0.0211(14) 0.0208(14) 0.0221(15) 0.0000(12) 0.0002(11) -0.0002(11)
C10 0.0236(14) 0.0206(14) 0.0249(16) 0.0056(12) 0.0022(12) 0.0062(11)
C11 0.0290(15) 0.0183(14) 0.0218(15) -0.0003(12) 0.0072(12) 0.0029(12)
C12 0.0430(19) 0.0206(15) 0.0285(18) 0.0002(13) 0.0055(14) 0.0102(13)
C13 0.053(2) 0.0197(16) 0.0321(19) -0.0084(13) 0.0074(16) 0.0064(14)
C14 0.0442(19) 0.0241(16) 0.0253(17) -0.0051(13) 0.0028(14) -0.0023(13)
C15 0.0301(15) 0.0195(14) 0.0198(15) 0.0004(12) 0.0017(12) -0.0001(12)
C16 0.0249(14) 0.0174(13) 0.0180(15) -0.0001(11) 0.0061(11) -0.0004(11)
C17 0.0176(14) 0.0195(15) 0.0210(16) -0.0013(11) -0.0004(12) 0.0017(10)
C18 0.0163(13) 0.0196(14) 0.0219(16) -0.0046(11) 0.0025(11) 0.0019(10)
C19 0.0187(14) 0.0233(14) 0.0203(16) -0.0095(13) 0.0003(11) 0.0000(12)
C20 0.0246(14) 0.0294(16) 0.0177(14) -0.0012(13) 0.0032(11) 0.0012(12)
C21 0.0295(15) 0.0240(15) 0.0196(15) 0.0036(12) 0.0030(12) -0.0050(12)
C22 0.0246(14) 0.0221(15) 0.0193(15) -0.0042(12) 0.0008(11) -0.0037(11)
C23 0.0237(14) 0.0198(14) 0.0257(16) -0.0032(12) 0.0013(12) -0.0007(11)
C24 0.0366(17) 0.0408(19) 0.0197(16) 0.0002(14) -0.0050(13) -0.0054(14)
C25 0.0355(17) 0.0273(16) 0.0238(16) 0.0002(13) -0.0016(13) -0.0145(13)
C27 0.0158(12) 0.0168(13) 0.0135(13) 0.0017(11) -0.0014(10) 0.0000(10)
C28 0.0145(12) 0.0160(12) 0.0151(14) 0.0020(11) -0.0028(10) -0.0008(10)
C29 0.0140(12) 0.0177(13) 0.0137(14) -0.0020(11) -0.0025(10) -0.0007(10)
C30 0.0163(12) 0.0230(14) 0.0169(14) 0.0023(11) 0.0017(10) 0.0004(11)
C31 0.0180(12) 0.0191(13) 0.0185(14) 0.0035(11) 0.0010(10) -0.0026(11)
C32 0.0173(13) 0.0176(13) 0.0142(14) -0.0016(11) 0.0017(10) 0.0005(10)
C33 0.0211(13) 0.0203(14) 0.0203(15) 0.0002(11) 0.0015(11) 0.0032(11)
C34 0.0205(13) 0.0239(14) 0.0190(15) -0.0008(12) 0.0028(11) 0.0000(11)
C35 0.0219(14) 0.0220(14) 0.0198(15) -0.0039(12) 0.0020(11) -0.0026(11)

loop_
_atom_type_symbol
_atom_type_description
_atom_type_scat_dispersion_real
_atom_type_scat_dispersion_imag
_atom_type_scat_source
C C 0.0033 0.0016
;
International Tables for Crystallography
(Vol. C, Tables 4.2.6.8 and 6.1.1.4)
;
H H 0.0000 0.0000
;
International Tables for Crystallography
(Vol. C, Table 6.1.1.4)
;
F F 0.0171 0.0103
;
International Tables for Crystallography
(Vol. C, Tables 4.2.6.8 and 6.1.1.4)
;
Ir Ir -1.4442 7.9887
;
International Tables for Crystallography
(Vol. C, Tables 4.2.6.8 and 6.1.1.4)
;
N N 0.0061 0.0033
;
International Tables for Crystallography
(Vol. C, Tables 4.2.6.8 and 6.1.1.4)
;
P P 0.1023 0.0942
;
International Tables for Crystallography
(Vol. C, Tables 4.2.6.8 and 6.1.1.4)
;

loop_
_geom_angle_atom_site_label_1
_geom_angle_atom_site_label_2
_geom_angle_atom_site_label_3
_geom_angle
_geom_angle_site_symmetry_1
_geom_angle_site_symmetry_3
C8 Ir1 C8 82.11(15) 2_656 .
C8 Ir1 N1 98.99(10) 2_656 .
C8 Ir1 N1 79.85(10) . .
C8 Ir1 N1 79.85(10) 2_656 2_656
C8 Ir1 N1 98.99(10) . 2_656
N1 Ir1 N1 178.48(11) . 2_656
C8 Ir1 N26 100.63(10) 2_656 .
C8 Ir1 N26 176.70(9) . .
N1 Ir1 N26 97.84(8) . .
N1 Ir1 N26 83.36(8) 2_656 .
C8 Ir1 N26 176.70(9) 2_656 2_656
C8 Ir1 N26 100.63(10) . 2_656
N1 Ir1 N26 83.36(8) . 2_656
N1 Ir1 N26 97.84(8) 2_656 2_656
N26 Ir1 N26 76.69(12) . 2_656
F1 P1 F4 90.78(8) . .
F1 P1 F4 90.78(8) . 2_556
F4 P1 F4 178.43(16) . 2_556
F1 P1 F2 90.95(8) . 2_556
F4 P1 F2 90.01(10) . 2_556
F4 P1 F2 89.96(10) 2_556 2_556
F1 P1 F2 90.96(8) . .
F4 P1 F2 89.96(10) . .
F4 P1 F2 90.01(10) 2_556 .
F2 P1 F2 178.09(17) 2_556 .
F1 P1 F3 180.0 . .
F4 P1 F3 89.22(8) . .
F4 P1 F3 89.22(8) 2_556 .
F2 P1 F3 89.05(8) 2_556 .
F2 P1 F3 89.04(8) . .
C6 N1 C2 119.8(3) . .
C6 N1 Ir1 122.83(19) . .
C2 N1 Ir1 115.64(18) . .
C31 N26 C27 118.4(2) . .
C31 N26 Ir1 124.66(18) . .
C27 N26 Ir1 116.52(17) . .
N1 C2 C3 118.9(2) . .
N1 C2 C7 112.8(2) . .
C3 C2 C7 127.8(2) . .
C2 C3 C4 121.7(3) . .
C2 C3 H3 119.2 . .
C4 C3 H3 119.2 . .
C3 C4 C5 116.9(3) . .
C3 C4 C17 123.2(3) . .
C5 C4 C17 119.9(3) . .
C6 C5 C4 120.0(3) . .
C6 C5 H5 120.0 . .
C4 C5 H5 120.0 . .
N1 C6 C5 122.0(3) . .
N1 C6 H6 119.0 . .
C5 C6 H6 119.0 . .
C8 C7 C16 120.9(2) . .
C8 C7 C2 113.9(2) . .
C16 C7 C2 125.1(2) . .
C7 C8 C9 118.8(2) . .
C7 C8 Ir1 115.12(19) . .
C9 C8 Ir1 125.6(2) . .
C10 C9 C8 120.9(3) . .
C10 C9 H9 119.6 . .
C8 C9 H9 119.6 . .
C9 C10 C11 121.3(3) . .
C9 C10 H10 119.4 . .
C11 C10 H10 119.4 . .
C12 C11 C10 120.8(3) . .
C12 C11 C16 119.8(3) . .
C10 C11 C16 119.3(3) . .
C13 C12 C11 120.8(3) . .
C13 C12 H12 119.6 . .
C11 C12 H12 119.6 . .
C12 C13 C14 120.0(3) . .
C12 C13 H13 120.0 . .
C14 C13 H13 120.0 . .
C15 C14 C13 121.1(3) . .
C15 C14 H14 119.4 . .
C13 C14 H14 119.4 . .
C14 C15 C16 120.9(3) . .
C14 C15 H15 119.6 . .
C16 C15 H15 119.6 . .
C11 C16 C15 117.3(3) . .
C11 C16 C7 118.0(3) . .
C15 C16 C7 124.4(3) . .
C22 C17 C18 120.0(3) . .
C22 C17 C4 119.2(3) . .
C18 C17 C4 120.7(3) . .
C19 C18 C17 118.8(3) . .
C19 C18 C23 120.0(3) . .
C17 C18 C23 121.1(3) . .
C20 C19 C18 122.4(3) . .
C20 C19 H19 118.8 . .
C18 C19 H19 118.8 . .
C19 C20 C21 117.8(3) . .
C19 C20 C24 120.9(3) . .
C21 C20 C24 121.3(3) . .
C20 C21 C22 122.2(3) . .
C20 C21 H21 118.9 . .
C22 C21 H21 118.9 . .
C21 C22 C17 118.8(3) . .
C21 C22 C25 119.3(3) . .
C17 C22 C25 121.9(3) . .
C18 C23 H23A 109.5 . .
C18 C23 H23B 109.5 . .
H23A C23 H23B 109.5 . .
C18 C23 H23C 109.5 . .
H23A C23 H23C 109.5 . .
H23B C23 H23C 109.5 . .
C20 C24 H24A 109.5 . .
C20 C24 H24B 109.5 . .
H24A C24 H24B 109.5 . .
C20 C24 H24C 109.5 . .
H24A C24 H24C 109.5 . .
H24B C24 H24C 109.5 . .
C22 C25 H25A 109.5 . .
C22 C25 H25B 109.5 . .
H25A C25 H25B 109.5 . .
C22 C25 H25C 109.5 . .
H25A C25 H25C 109.5 . .
H25B C25 H25C 109.5 . .
N26 C27 C28 121.0(2) . .
N26 C27 C27 114.94(14) . 2_656
C28 C27 C27 124.05(15) . 2_656
C27 C28 C29 120.9(2) . .
C27 C28 H28 119.6 . .
C29 C28 H28 119.6 . .
C30 C29 C28 116.4(2) . .
C30 C29 C32 123.0(2) . .
C28 C29 C32 120.6(2) . .
C31 C30 C29 120.4(3) . .
C31 C30 H30 119.8 . .
C29 C30 H30 119.8 . .
N26 C31 C30 122.8(2) . .
N26 C31 H31 118.6 . .
C30 C31 H31 118.6 . .
C29 C32 C34 111.0(2) . .
C29 C32 C33 108.7(2) . .
C34 C32 C33 109.5(2) . .
C29 C32 C35 109.5(2) . .
C34 C32 C35 108.7(2) . .
C33 C32 C35 109.4(2) . .
C32 C33 H33A 109.5 . .
C32 C33 H33B 109.5 . .
H33A C33 H33B 109.5 . .
C32 C33 H33C 109.5 . .
H33A C33 H33C 109.5 . .
H33B C33 H33C 109.5 . .
C32 C34 H34A 109.5 . .
C32 C34 H34B 109.5 . .
H34A C34 H34B 109.5 . .
C32 C34 H34C 109.5 . .
H34A C34 H34C 109.5 . .
H34B C34 H34C 109.5 . .
C32 C35 H35A 109.5 . .
C32 C35 H35B 109.5 . .
H35A C35 H35B 109.5 . .
C32 C35 H35C 109.5 . .
H35A C35 H35C 109.5 . .
H35B C35 H35C 109.5 . .

loop_
_geom_bond_atom_site_label_1
_geom_bond_atom_site_label_2
_geom_bond_distance
_geom_bond_site_symmetry_2
Ir1 C8 2.019(3) 2_656
Ir1 C8 2.019(3) .
Ir1 N1 2.047(3) .
Ir1 N1 2.047(3) 2_656
Ir1 N26 2.132(2) .
Ir1 N26 2.132(2) 2_656
P1 F1 1.584(3) .
P1 F4 1.6009(19) .
P1 F4 1.6010(19) 2_556
P1 F2 1.609(2) 2_556
P1 F2 1.609(2) .
P1 F3 1.610(2) .
N1 C6 1.351(3) .
N1 C2 1.372(4) .
N26 C31 1.339(3) .
N26 C27 1.368(3) .
C2 C3 1.393(4) .
C2 C7 1.480(4) .
C3 C4 1.396(4) .
C3 H3 0.9500 .
C4 C5 1.400(4) .
C4 C17 1.491(4) .
C5 C6 1.374(4) .
C5 H5 0.9500 .
C6 H6 0.9500 .
C7 C8 1.397(4) .
C7 C16 1.438(4) .
C8 C9 1.425(4) .
C9 C10 1.360(4) .
C9 H9 0.9500 .
C10 C11 1.422(4) .
C10 H10 0.9500 .
C11 C12 1.422(4) .
C11 C16 1.428(4) .
C12 C13 1.365(5) .
C12 H12 0.9500 .
C13 C14 1.402(5) .
C13 H13 0.9500 .
C14 C15 1.373(4) .
C14 H14 0.9500 .
C15 C16 1.432(4) .
C15 H15 0.9500 .
C17 C22 1.404(4) .
C17 C18 1.412(4) .
C18 C19 1.391(4) .
C18 C23 1.510(4) .
C19 C20 1.387(5) .
C19 H19 0.9500 .
C20 C21 1.392(4) .
C20 C24 1.509(4) .
C21 C22 1.397(4) .
C21 H21 0.9500 .
C22 C25 1.521(4) .
C23 H23A 0.9800 .
C23 H23B 0.9800 .
C23 H23C 0.9800 .
C24 H24A 0.9800 .
C24 H24B 0.9800 .
C24 H24C 0.9800 .
C25 H25A 0.9800 .
C25 H25B 0.9800 .
C25 H25C 0.9800 .
C27 C28 1.386(4) .
C27 C27 1.487(5) 2_656
C28 C29 1.403(4) .
C28 H28 0.9500 .
C29 C30 1.399(4) .
C29 C32 1.527(4) .
C30 C31 1.375(4) .
C30 H30 0.9500 .
C31 H31 0.9500 .
C32 C34 1.530(4) .
C32 C33 1.538(4) .
C32 C35 1.541(4) .
C33 H33A 0.9800 .
C33 H33B 0.9800 .
C33 H33C 0.9800 .
C34 H34A 0.9800 .
C34 H34B 0.9800 .
C34 H34C 0.9800 .
C35 H35A 0.9800 .
C35 H35B 0.9800 .
C35 H35C 0.9800 .

loop_
_geom_torsion_atom_site_label_1
_geom_torsion_atom_site_label_2
_geom_torsion_atom_site_label_3
_geom_torsion_atom_site_label_4
_geom_torsion
_geom_torsion_site_symmetry_1
_geom_torsion_site_symmetry_4
C6 N1 C2 C3 8.1(4) . .
Ir1 N1 C2 C3 -157.39(19) . .
C6 N1 C2 C7 -179.3(2) . .
Ir1 N1 C2 C7 15.2(3) . .
N1 C2 C3 C4 -3.9(4) . .
C7 C2 C3 C4 -175.2(3) . .
C2 C3 C4 C5 -2.9(4) . .
C2 C3 C4 C17 174.7(2) . .
C3 C4 C5 C6 5.6(4) . .
C17 C4 C5 C6 -172.1(3) . .
C2 N1 C6 C5 -5.5(4) . .
Ir1 N1 C6 C5 158.9(2) . .
C4 C5 C6 N1 -1.6(4) . .
N1 C2 C7 C8 -18.8(3) . .
C3 C2 C7 C8 153.0(3) . .
N1 C2 C7 C16 157.2(3) . .
C3 C2 C7 C16 -31.0(4) . .
C16 C7 C8 C9 10.3(4) . .
C2 C7 C8 C9 -173.6(2) . .
C16 C7 C8 Ir1 -162.5(2) . .
C2 C7 C8 Ir1 13.7(3) . .
C7 C8 C9 C10 -3.6(4) . .
Ir1 C8 C9 C10 168.3(2) . .
C8 C9 C10 C11 -4.1(4) . .
C9 C10 C11 C12 -171.1(3) . .
C9 C10 C11 C16 5.2(4) . .
C10 C11 C12 C13 173.4(3) . .
C16 C11 C12 C13 -2.8(5) . .
C11 C12 C13 C14 -0.3(5) . .
C12 C13 C14 C15 2.6(5) . .
C13 C14 C15 C16 -1.8(5) . .
C12 C11 C16 C15 3.5(4) . .
C10 C11 C16 C15 -172.7(3) . .
C12 C11 C16 C7 177.7(3) . .
C10 C11 C16 C7 1.4(4) . .
C14 C15 C16 C11 -1.3(4) . .
C14 C15 C16 C7 -175.0(3) . .
C8 C7 C16 C11 -9.1(4) . .
C2 C7 C16 C11 175.2(3) . .
C8 C7 C16 C15 164.5(3) . .
C2 C7 C16 C15 -11.2(4) . .
C3 C4 C17 C22 -111.5(3) . .
C5 C4 C17 C22 66.1(4) . .
C3 C4 C17 C18 71.8(4) . .
C5 C4 C17 C18 -110.6(3) . .
C22 C17 C18 C19 -0.7(4) . .
C4 C17 C18 C19 175.9(3) . .
C22 C17 C18 C23 -177.7(3) . .
C4 C17 C18 C23 -1.1(4) . .
C17 C18 C19 C20 -1.7(4) . .
C23 C18 C19 C20 175.4(3) . .
C18 C19 C20 C21 2.9(4) . .
C18 C19 C20 C24 -176.4(3) . .
C19 C20 C21 C22 -1.6(4) . .
C24 C20 C21 C22 177.6(3) . .
C20 C21 C22 C17 -0.7(4) . .
C20 C21 C22 C25 179.1(3) . .
C18 C17 C22 C21 1.9(4) . .
C4 C17 C22 C21 -174.9(3) . .
C18 C17 C22 C25 -177.9(3) . .
C4 C17 C22 C25 5.3(4) . .
C31 N26 C27 C28 -0.3(4) . .
Ir1 N26 C27 C28 -173.44(19) . .
C31 N26 C27 C27 178.7(3) . 2_656
Ir1 N26 C27 C27 5.5(3) . 2_656
N26 C27 C28 C29 0.5(4) . .
C27 C27 C28 C29 -178.3(3) 2_656 .
C27 C28 C29 C30 -0.3(4) . .
C27 C28 C29 C32 -179.6(2) . .
C28 C29 C30 C31 -0.1(4) . .
C32 C29 C30 C31 179.2(2) . .
C27 N26 C31 C30 -0.1(4) . .
Ir1 N26 C31 C30 172.44(19) . .
C29 C30 C31 N26 0.3(4) . .
C30 C29 C32 C34 3.5(3) . .
C28 C29 C32 C34 -177.3(2) . .
C30 C29 C32 C33 -117.0(3) . .
C28 C29 C32 C33 62.3(3) . .
C30 C29 C32 C35 123.5(3) . .
C28 C29 C32 C35 -57.2(3) . .
